data_2011111
loop_
_publ_author_name
'Deivaraj, Theivanayagam C.'
'Vittal, Jagadese J.'

_publ_section_title <i>trans</i>-Bis(thioacetato-<i>S</i>)bis(triphenylphosphine-<i>P</i>)nickel(II)
_journal_issue 7
_journal_name_full 'Acta Crystallographica Section C'
_journal_page_first 775
_journal_page_last 776
_journal_paper_doi 10.1107/S0108270100004893
_journal_volume 56
_journal_year 2000
_chemical_formula_iupac '[Ni (C2 H3 O S)2 (C18 H15 P)2]'
_chemical_formula_moiety 'C40 H36 Ni O2 P2 S2'
_chemical_formula_sum 'C40 H36 Ni O2 P2 S2'
_chemical_formula_weight 733.46
_chemical_name_systematic
;
trans-Bis(thioacetato-S)bis(triphenylphosphine-P)nickel(II)
;
_space_group_IT_number 2
_symmetry_cell_setting triclinic
_symmetry_space_group_name_Hall '-P 1'
_symmetry_space_group_name_H-M 'P -1'
_audit_creation_method SHELXL-97
_cell_angle_alpha 106.1411(13)
_cell_angle_beta 111.2595(14)
_cell_angle_gamma 107.593(2)
_cell_formula_units_Z 1
_cell_length_a 9.7364(5)
_cell_length_b 10.2509(5)
_cell_length_c 10.9197(6)
_cell_measurement_reflns_used 2519
_cell_measurement_temperature 293(2)
_cell_measurement_theta_max 29.25
_cell_measurement_theta_min 2.22
_cell_volume 871.17(8)
_computing_cell_refinement SMART
_computing_data_collection 'SMART (Siemens, 1996)'
_computing_data_reduction 'SHELXTL (Siemens, 1994)'
_computing_molecular_graphics SHELXTL
_computing_publication_material SHELXTL
_computing_structure_refinement SHELXTL
_computing_structure_solution SHELXTL
_diffrn_ambient_temperature 293(2)
_diffrn_measured_fraction_theta_full .971
_diffrn_measured_fraction_theta_max .971
_diffrn_measurement_device_type 'Siemens SMART CCD area detector'
_diffrn_measurement_method '\f and \w scans'
_diffrn_radiation_monochromator graphite
_diffrn_radiation_source 'fine-focus sealed tube'
_diffrn_radiation_type MoK\a
_diffrn_radiation_wavelength .71073
_diffrn_reflns_av_R_equivalents .024
_diffrn_reflns_av_sigmaI/netI .055
_diffrn_reflns_limit_h_max 11
_diffrn_reflns_limit_h_min -9
_diffrn_reflns_limit_k_max 12
_diffrn_reflns_limit_k_min -10
_diffrn_reflns_limit_l_max 12
_diffrn_reflns_limit_l_min -12
_diffrn_reflns_number 4485
_diffrn_reflns_theta_full 25.00
_diffrn_reflns_theta_max 25.00
_diffrn_reflns_theta_min 2.22
_exptl_absorpt_coefficient_mu .804
_exptl_absorpt_correction_T_max .930
_exptl_absorpt_correction_T_min .848
_exptl_absorpt_correction_type empirical
_exptl_absorpt_process_details '(SADABS; Sheldrick, 1996)'
_exptl_crystal_colour red
_exptl_crystal_density_diffrn 1.398
_exptl_crystal_density_meas ?
_exptl_crystal_density_method 'not measured'
_exptl_crystal_description block
_exptl_crystal_F_000 382
_exptl_crystal_size_max .20
_exptl_crystal_size_mid .18
_exptl_crystal_size_min .09
_refine_diff_density_max .379
_refine_diff_density_min -.307
_refine_ls_extinction_method none
_refine_ls_goodness_of_fit_ref 1.028
_refine_ls_hydrogen_treatment noref
_refine_ls_matrix_type full
_refine_ls_number_parameters 215
_refine_ls_number_reflns 2969
_refine_ls_number_restraints 0
_refine_ls_restrained_S_all 1.028
_refine_ls_R_factor_all .062
_refine_ls_R_factor_gt .043
_refine_ls_shift/su_max <0.001
_refine_ls_shift/su_mean .000
_refine_ls_structure_factor_coef Fsqd
_refine_ls_weighting_details 'calc w = 1/[\s^2^(Fo^2^)+(0.05P)^2^+0.3131P] where P=(Fo^2^+2Fc^2^)/3'
_refine_ls_weighting_scheme calc
_refine_ls_wR_factor_ref .106
_reflns_number_gt 2347
_reflns_number_total 2969
_reflns_threshold_expression I>2\s(I)
_cod_data_source_file fg1594.cif
_cod_data_source_block I
_cod_depositor_comments
;
The following automatic conversions were performed:
'_geom_bond_publ_flag' value 'Y' changed to 'y' according to
'/home/saulius/struct/CIF-dictionaries/cif_core.dic' dictionary named
'cif_core.dic' version 2.4.1 from 2010-06-29 (9 times).

Automatic conversion script
Id: cif_fix_enum 1527 2010-12-29 10:47:43Z saulius 

The following automatic conversions were performed:

'_geom_bond_publ_flag' value 'Y' changed to 'y' according to
/home/saulius/struct/CIF-dictionaries/cif_core.dic dictionary named
'cif_core.dic' version 2.4.1 from 2010-06-29 (9
times).

'_geom_angle_publ_flag' value 'Y' changed to 'y' according
to /home/saulius/struct/CIF-dictionaries/cif_core.dic dictionary
named 'cif_core.dic' version 2.4.1 from 2010-06-29 (11 times).

Automatic conversion script
Id: cif_fix_values 1715 2011-07-08 13:25:40Z adriana 

The following automatic conversions were performed:

'_exptl_crystal_density_meas' value 'not measured' was changed to '?'
- the value is perceived as not measured.

Automatic conversion script
Id: cif_fix_values 3008 2015-01-20 13:52:24Z robertas 
;
_cod_original_cell_volume 871.18(13)
_cod_database_code 2011111
_cod_database_fobs_code 2011111

loop_
_symmetry_equiv_pos_as_xyz
'x, y, z'
'-x, -y, -z'

loop_
_atom_site_label
_atom_site_fract_x
_atom_site_fract_y
_atom_site_fract_z
_atom_site_U_iso_or_equiv
_atom_site_adp_type
_atom_site_calc_flag
_atom_site_refinement_flags
_atom_site_occupancy
_atom_site_disorder_assembly
_atom_site_disorder_group
_atom_site_type_symbol
Ni1 0.5 0 0.5 .02548(18) Uani d S 1 . . Ni
S1 0.56373(11) -.10213(10) 0.33588(9) .0335(2) Uani d . 1 . . S
O1 0.4430(3) -.3553(3) 0.3610(3) .0504(7) Uani d . 1 . . O
C1 0.5240(4) -.2876(4) 0.3164(4) .0383(8) Uani d . 1 . . C
C2 0.5999(5) -.3593(5) 0.2365(4) .0561(11) Uani d . 1 . . C
H2A 0.6158 -.3124 0.1748 .084 Uiso calc R 1 . . H
H2B 0.5277 -.4662 0.1780 .084 Uiso calc R 1 . . H
H2C 0.7045 -.3449 0.3061 .084 Uiso calc R 1 . . H
P1 0.69276(10) -.01848(9) 0.67677(9) .0279(2) Uani d . 1 . . P
C3 0.7946(4) -.1377(4) 0.6415(3) .0309(7) Uani d . 1 . . C
C4 0.9254(4) -.0849(4) 0.6133(4) .0416(9) Uani d . 1 . . C
H4 0.9589 .0095 0.6118 .050 Uiso calc R 1 . . H
C5 1.0049(5) -.1724(5) 0.5878(4) .0512(10) Uani d . 1 . . C
H5 1.0915 -.1366 0.5693 .061 Uiso calc R 1 . . H
C6 0.9561(5) -.3120(5) 0.5899(5) .0542(11) Uani d . 1 . . C
H6 1.0106 -.3699 0.5738 .065 Uiso calc R 1 . . H
C7 0.8272(5) -.3661(5) 0.6156(4) .0516(10) Uani d . 1 . . C
H7 0.7936 -.4612 0.6156 .062 Uiso calc R 1 . . H
C8 0.7477(4) -.2805(4) 0.6412(4) .0400(8) Uani d . 1 . . C
H8 0.6607 -.3184 0.6588 .048 Uiso calc R 1 . . H
C9 0.8721(4) .1681(4) 0.7930(3) .0325(7) Uani d . 1 . . C
C10 0.8746(4) .2874(4) 0.7555(4) .0407(8) Uani d . 1 . . C
H10 0.7827 .2734 0.6759 .049 Uiso calc R 1 . . H
C11 1.0135(5) .4271(4) 0.8361(4) .0518(10) Uani d . 1 . . C
H11 1.0147 .5065 0.8105 .062 Uiso calc R 1 . . H
C12 1.1497(5) .4486(5) 0.9540(5) .0545(11) Uani d . 1 . . C
H12 1.2423 .5428 1.0084 .065 Uiso calc R 1 . . H
C13 1.1493(5) .3311(5) 0.9915(4) .0532(10) Uani d . 1 . . C
H13 1.2413 .3464 1.0718 .064 Uiso calc R 1 . . H
C14 1.0138(4) .1913(4) 0.9108(4) .0437(9) Uani d . 1 . . C
H14 1.0161 .1114 0.9345 .052 Uiso calc R 1 . . H
C15 0.6149(4) -.0832(4) 0.7898(3) .0313(7) Uani d . 1 . . C
C16 0.4612(4) -.2104(4) 0.7130(4) .0418(9) Uani d . 1 . . C
H16 0.4032 -.2533 0.6115 .050 Uiso calc R 1 . . H
C17 0.3945(5) -.2733(5) 0.7885(5) .0502(10) Uani d . 1 . . C
H17 0.2930 -.3592 0.7376 .060 Uiso calc R 1 . . H
C18 0.4803(5) -.2069(5) 0.9392(5) .0538(11) Uani d . 1 . . C
H18 0.4358 -.2476 0.9901 .065 Uiso calc R 1 . . H
C19 0.6312(5) -.0809(5) 1.0143(4) .0516(10) Uani d . 1 . . C
H19 0.6886 -.0371 1.1158 .062 Uiso calc R 1 . . H
C20 0.6981(5) -.0190(4) 0.9398(4) .0416(9) Uani d . 1 . . C
H20 0.8000 .0666 0.9915 .050 Uiso calc R 1 . . H

loop_
_atom_site_aniso_label
_atom_site_aniso_U_11
_atom_site_aniso_U_22
_atom_site_aniso_U_33
_atom_site_aniso_U_12
_atom_site_aniso_U_13
_atom_site_aniso_U_23
Ni1 .0253(3) .0299(3) .0240(3) .0130(3) .0120(3) .0145(3)
S1 .0407(5) .0401(5) .0330(5) .0229(4) .0232(4) .0212(4)
O1 .0437(15) .0455(15) .0583(17) .0148(13) .0198(14) .0307(14)
C1 .0323(19) .040(2) .0316(19) .0173(17) .0072(16) .0118(16)
C2 .058(3) .054(3) .054(3) .037(2) .021(2) .016(2)
P1 .0268(5) .0322(5) .0267(5) .0136(4) .0119(4) .0167(4)
C3 .0292(17) .0391(19) .0287(18) .0193(15) .0116(15) .0194(15)
C4 .039(2) .041(2) .050(2) .0175(17) .0251(18) .0236(18)
C5 .040(2) .059(3) .058(3) .026(2) .027(2) .021(2)
C6 .048(2) .055(3) .067(3) .036(2) .024(2) .026(2)
C7 .051(2) .049(2) .065(3) .029(2) .027(2) .032(2)
C8 .037(2) .044(2) .045(2) .0208(17) .0186(17) .0253(18)
C9 .0278(17) .0377(19) .0304(18) .0142(15) .0126(15) .0156(15)
C10 .036(2) .043(2) .045(2) .0184(17) .0166(17) .0238(18)
C11 .046(2) .039(2) .057(3) .0127(19) .016(2) .023(2)
C12 .038(2) .042(2) .061(3) .0051(18) .018(2) .014(2)
C13 .030(2) .060(3) .045(2) .011(2) .0040(18) .022(2)
C14 .034(2) .050(2) .041(2) .0180(18) .0101(17) .0244(19)
C15 .0344(19) .0368(19) .0322(18) .0198(16) .0181(16) .0208(15)
C16 .040(2) .050(2) .037(2) .0186(18) .0178(17) .0242(18)
C17 .047(2) .055(2) .071(3) .026(2) .037(2) .043(2)
C18 .070(3) .071(3) .064(3) .044(3) .049(3) .053(3)
C19 .063(3) .073(3) .040(2) .037(2) .032(2) .035(2)
C20 .044(2) .051(2) .035(2) .0217(19) .0217(18) .0240(18)

loop_
_atom_type_symbol
_atom_type_description
_atom_type_scat_dispersion_real
_atom_type_scat_dispersion_imag
_atom_type_scat_source
C C .0033 .0016 'International Tables Vol C Tables 4.2.6.8 and 6.1.1.4'
H H .0000 .0000 'International Tables Vol C Tables 4.2.6.8 and 6.1.1.4'
O O .0106 .0060 'International Tables Vol C Tables 4.2.6.8 and 6.1.1.4'
P P .1023 .0942 'International Tables Vol C Tables 4.2.6.8 and 6.1.1.4'
S S .1246 .1234 'International Tables Vol C Tables 4.2.6.8 and 6.1.1.4'
Ni Ni .3393 1.1124 'International Tables Vol C Tables 4.2.6.8 and 6.1.1.4'

loop_
_geom_angle_atom_site_label_1
_geom_angle_atom_site_label_2
_geom_angle_atom_site_label_3
_geom_angle_site_symmetry_1
_geom_angle_site_symmetry_3
_geom_angle
_geom_angle_publ_flag
S1 Ni1 S1 2_656 . 180.0 ?
S1 Ni1 P1 2_656 . 87.53(3) ?
S1 Ni1 P1 . . 92.47(3) y
S1 Ni1 P1 2_656 2_656 92.47(3) ?
S1 Ni1 P1 . 2_656 87.53(3) ?
P1 Ni1 P1 . 2_656 180.0 ?
C1 S1 Ni1 . . 107.37(12) y
O1 C1 C2 . . 121.8(3) y
O1 C1 S1 . . 124.5(3) y
C2 C1 S1 . . 113.7(3) y
C9 P1 C15 . . 108.98(15) y
C9 P1 C3 . . 100.30(15) y
C15 P1 C3 . . 101.98(14) y
C3 P1 Ni1 . . 123.81(10) y
C9 P1 Ni1 . . 108.91(11) y
C15 P1 Ni1 . . 111.73(11) y
C8 C3 C4 . . 117.7(3) ?
C8 C3 P1 . . 122.8(3) ?
C4 C3 P1 . . 119.5(2) ?
C5 C4 C3 . . 120.4(3) ?
C6 C5 C4 . . 120.1(4) ?
C7 C6 C5 . . 120.1(4) ?
C8 C7 C6 . . 120.3(4) ?
C7 C8 C3 . . 121.3(3) ?
C10 C9 C14 . . 118.6(3) ?
C10 C9 P1 . . 119.1(3) ?
C14 C9 P1 . . 122.0(3) ?
C11 C10 C9 . . 120.2(3) ?
C12 C11 C10 . . 120.2(4) ?
C11 C12 C13 . . 120.1(4) ?
C14 C13 C12 . . 120.2(4) ?
C13 C14 C9 . . 120.6(3) ?
C20 C15 C16 . . 119.6(3) ?
C20 C15 P1 . . 125.1(3) ?
C16 C15 P1 . . 115.4(3) ?
C15 C16 C17 . . 119.9(4) ?
C18 C17 C16 . . 119.5(4) ?
C19 C18 C17 . . 120.3(3) ?
C18 C19 C20 . . 120.4(4) ?
C15 C20 C19 . . 120.3(4) ?

loop_
_geom_bond_atom_site_label_1
_geom_bond_atom_site_label_2
_geom_bond_site_symmetry_2
_geom_bond_distance
_geom_bond_publ_flag
Ni1 S1 2_656 2.2020(8) ?
Ni1 S1 . 2.2020(8) y
Ni1 P1 . 2.2528(8) y
Ni1 P1 2_656 2.2528(8) ?
S1 C1 . 1.756(4) y
O1 C1 . 1.215(4) y
C1 C2 . 1.512(5) y
P1 C3 . 1.837(3) y
P1 C9 . 1.828(3) y
P1 C15 . 1.835(3) y
C3 C8 . 1.394(5) ?
C3 C4 . 1.402(4) ?
C4 C5 . 1.386(5) ?
C5 C6 . 1.374(5) ?
C6 C7 . 1.373(5) ?
C7 C8 . 1.370(5) ?
C9 C10 . 1.390(5) ?
C9 C14 . 1.399(5) ?
C10 C11 . 1.385(5) ?
C11 C12 . 1.375(5) ?
C12 C13 . 1.376(5) ?
C13 C14 . 1.372(5) ?
C15 C20 . 1.374(5) ?
C15 C16 . 1.395(5) ?
C16 C17 . 1.396(5) ?
C17 C18 . 1.381(6) ?
C18 C19 . 1.375(6) ?
C19 C20 . 1.382(5) ?
Ni1 O1 . 3.312(3) y

loop_
_geom_torsion_atom_site_label_1
_geom_torsion_atom_site_label_2
_geom_torsion_atom_site_label_3
_geom_torsion_atom_site_label_4
_geom_torsion_site_symmetry_1
_geom_torsion
S1 Ni1 S1 C1 2_656 -10E1(10)
P1 Ni1 S1 C1 . 62.24(12)
P1 Ni1 S1 C1 2_656 -117.76(12)
Ni1 S1 C1 O1 . 14.7(3)
Ni1 S1 C1 C2 . -165.7(2)
S1 Ni1 P1 C9 2_656 -78.27(11)
S1 Ni1 P1 C9 . 101.73(11)
P1 Ni1 P1 C9 2_656 -6E1(10)
S1 Ni1 P1 C15 2_656 42.16(12)
S1 Ni1 P1 C15 . -137.84(12)
P1 Ni1 P1 C15 2_656 6E1(10)
S1 Ni1 P1 C3 2_656 164.55(13)
S1 Ni1 P1 C3 . -15.45(13)
P1 Ni1 P1 C3 2_656 -18E1(10)
C9 P1 C3 C8 . 138.8(3)
C15 P1 C3 C8 . 26.7(3)
Ni1 P1 C3 C8 . -100.0(3)
C9 P1 C3 C4 . -41.2(3)
C15 P1 C3 C4 . -153.3(3)
Ni1 P1 C3 C4 . 80.0(3)
C8 C3 C4 C5 . -.6(5)
P1 C3 C4 C5 . 179.4(3)
C3 C4 C5 C6 . .0(6)
C4 C5 C6 C7 . .7(6)
C5 C6 C7 C8 . -.9(6)
C6 C7 C8 C3 . .2(6)
C4 C3 C8 C7 . .5(5)
P1 C3 C8 C7 . -179.5(3)
C15 P1 C9 C10 . -127.0(3)
C3 P1 C9 C10 . 126.5(3)
Ni1 P1 C9 C10 . -4.8(3)
C15 P1 C9 C14 . 59.4(3)
C3 P1 C9 C14 . -47.2(3)
Ni1 P1 C9 C14 . -178.5(3)
C14 C9 C10 C11 . -1.7(5)
P1 C9 C10 C11 . -175.6(3)
C9 C10 C11 C12 . -.1(6)
C10 C11 C12 C13 . .7(6)
C11 C12 C13 C14 . .6(6)
C12 C13 C14 C9 . -2.5(6)
C10 C9 C14 C13 . 3.0(5)
P1 C9 C14 C13 . 176.7(3)
C9 P1 C15 C20 . -13.2(3)
C3 P1 C15 C20 . 92.2(3)
Ni1 P1 C15 C20 . -133.6(3)
C9 P1 C15 C16 . 168.8(2)
C3 P1 C15 C16 . -85.8(3)
Ni1 P1 C15 C16 . 48.4(3)
C20 C15 C16 C17 . -1.2(5)
P1 C15 C16 C17 . 176.9(3)
C15 C16 C17 C18 . 1.2(5)
C16 C17 C18 C19 . -.8(6)
C17 C18 C19 C20 . .3(6)
C16 C15 C20 C19 . .8(5)
P1 C15 C20 C19 . -177.1(3)
C18 C19 C20 C15 . -.4(6)
